data_4331910
loop_
_publ_author_name
'Kapre, Ruta'
'Ray, Kallol'
'Sylvestre, Isabelle'
'Weyherm\"uller, Thomas'
'DeBeer George, Serena'
'Neese, Frank'
'Wieghardt, Karl'

_publ_section_title
;
 Molecular and Electronic Structures of
 Oxo-bis(benzene-1,2-dithiolato)chromate(V) Monoanions. A Combined
 Experimental and Density Functional Study
;
_journal_issue 9
_journal_name_full 'Inorganic Chemistry'
_journal_page_first 3499
_journal_page_last 3509
_journal_paper_doi 10.1021/ic051844s
_journal_volume 45
_journal_year 2006
_chemical_formula_sum 'C30 H48 Cr N O S4'
_chemical_formula_weight 618.93
_chemical_name_systematic
; 
 ? 
;
_space_group_IT_number 14
_symmetry_cell_setting monoclinic
_symmetry_space_group_name_Hall '-P 2ybc'
_symmetry_space_group_name_H-M 'P 1 21/c 1'
_atom_sites_solution_hydrogens geom
_atom_sites_solution_primary direct
_atom_sites_solution_secondary difmap
_audit_creation_method SHELXL-97
_cell_angle_alpha 90.00
_cell_angle_beta 97.943(5)
_cell_angle_gamma 90.00
_cell_formula_units_Z 4
_cell_length_a 9.4339(4)
_cell_length_b 17.3904(7)
_cell_length_c 19.6907(9)
_cell_measurement_temperature 105(2)
_cell_volume 3199.4(2)
_computing_cell_refinement 'Nonius Collect Software'
_computing_data_collection 'Nonius Collect Software'
_computing_data_reduction 'Nonius Collect Software'
_computing_structure_refinement 'SHELXL-97 (Sheldrick, 1997)'
_computing_structure_solution 'SHELXS-97 (Sheldrick, 1990)'
_diffrn_ambient_temperature 105(2)
_diffrn_measured_fraction_theta_full 0.999
_diffrn_measured_fraction_theta_max 0.999
_diffrn_measurement_device_type 'Nonius Kappa-CCD'
_diffrn_measurement_method '739 images at 1.0 deg. stepwise rotation in omega and phi, 95 sec./frame'
_diffrn_radiation_monochromator graphite
_diffrn_radiation_source 'otating anode, 50 kV, 80 mA'
_diffrn_radiation_type MoK\a
_diffrn_radiation_wavelength 0.71073
_diffrn_reflns_av_R_equivalents 0.0640
_diffrn_reflns_av_sigmaI/netI 0.0453
_diffrn_reflns_limit_h_max 13
_diffrn_reflns_limit_h_min -12
_diffrn_reflns_limit_k_max 24
_diffrn_reflns_limit_k_min -24
_diffrn_reflns_limit_l_max 26
_diffrn_reflns_limit_l_min -27
_diffrn_reflns_number 60094
_diffrn_reflns_theta_full 30.00
_diffrn_reflns_theta_max 30.00
_diffrn_reflns_theta_min 3.04
_exptl_absorpt_coefficient_mu 0.642
_exptl_absorpt_correction_type none
_exptl_crystal_colour orange-brown
_exptl_crystal_density_diffrn 1.285
_exptl_crystal_density_method 'not measured'
_exptl_crystal_description 'transparent parallelepiped'
_exptl_crystal_F_000 1324
_exptl_crystal_size_max 0.05
_exptl_crystal_size_mid 0.04
_exptl_crystal_size_min 0.01
_refine_diff_density_max 0.343
_refine_diff_density_min -0.399
_refine_diff_density_rms 0.062
_refine_ls_extinction_method none
_refine_ls_goodness_of_fit_ref 1.038
_refine_ls_hydrogen_treatment mixed
_refine_ls_matrix_type full
_refine_ls_number_parameters 342
_refine_ls_number_reflns 9325
_refine_ls_number_restraints 6
_refine_ls_restrained_S_all 1.040
_refine_ls_R_factor_all 0.0752
_refine_ls_R_factor_gt 0.0459
_refine_ls_shift/su_max 0.001
_refine_ls_shift/su_mean 0.000
_refine_ls_structure_factor_coef Fsqd
_refine_ls_weighting_details 'calc w=1/[\s^2^(Fo^2^)+(0.0335P)^2^+2.4356P] where P=(Fo^2^+2Fc^2^)/3'
_refine_ls_weighting_scheme calc
_refine_ls_wR_factor_gt 0.0930
_refine_ls_wR_factor_ref 0.1037
_reflns_number_gt 6767
_reflns_number_total 9325
_reflns_threshold_expression >2sigma(I)
_cod_data_source_file ic051844ssup1.cif
_cod_data_source_block ST5124
_cod_depositor_comments
;
The following automatic conversions were performed:

'_symmetry_cell_setting' value 'Monoclinic' changed to 'monoclinic'
according to /home/saulius/struct/CIF-dictionaries/cif_core.dic
dictionary named 'cif_core.dic' version 2.4.2 from 2011-04-26.

Automatic conversion script
Id: cif_fix_values 1891 2012-01-12 08:04:46Z andrius 
;
_cod_original_sg_symbol_H-M 'P2(1)/c, No.14'
_cod_database_code 4331910

loop_
_symmetry_equiv_pos_as_xyz
'x, y, z'
'-x, y+1/2, -z+1/2'
'-x, -y, -z'
'x, -y-1/2, z-1/2'

loop_
_atom_site_label
_atom_site_type_symbol
_atom_site_fract_x
_atom_site_fract_y
_atom_site_fract_z
_atom_site_U_iso_or_equiv
_atom_site_adp_type
_atom_site_occupancy
_atom_site_symmetry_multiplicity
_atom_site_calc_flag
_atom_site_refinement_flags
_atom_site_disorder_assembly
_atom_site_disorder_group
Cr1 Cr 0.11497(3) 0.244157(18) 0.247701(17) 0.02527(8) Uani 1 1 d . . .
O1 O 0.11211(16) 0.16019(8) 0.21694(8) 0.0325(3) Uani 1 1 d . . .
S1 S 0.08811(6) 0.32760(3) 0.15827(3) 0.03036(12) Uani 1 1 d . A .
S2 S 0.35179(5) 0.27798(3) 0.26292(3) 0.02782(12) Uani 1 1 d . . .
C1 C 0.2584(2) 0.32227(11) 0.13118(11) 0.0283(4) Uani 1 1 d . . .
C2 C 0.3762(2) 0.29957(11) 0.17811(11) 0.0269(4) Uani 1 1 d . A .
C3 C 0.5119(2) 0.29853(12) 0.15716(12) 0.0321(5) Uani 0.783(4) 1 d P A 1
H3 H 0.5926 0.2830 0.1885 0.038 Uiso 0.783(4) 1 calc PR A 1
C4 C 0.5295(2) 0.31990(13) 0.09117(13) 0.0376(5) Uani 0.783(4) 1 d PD A 1
H4 H 0.6224 0.3189 0.0778 0.045 Uiso 0.783(4) 1 calc PR A 1
C5 C 0.4140(3) 0.34276(13) 0.04426(12) 0.0377(5) Uani 0.783(4) 1 d PD A 1
C6 C 0.2784(2) 0.34359(12) 0.06468(12) 0.0341(5) Uani 0.783(4) 1 d P A 1
H6 H 0.1983 0.3589 0.0329 0.041 Uiso 0.783(4) 1 calc PR A 1
C7 C 0.4335(3) 0.3699(2) -0.02805(16) 0.0440(8) Uani 0.783(4) 1 d PD A 1
H7A H 0.5345 0.3655 -0.0342 0.066 Uiso 0.783(4) 1 calc PR A 1
H7B H 0.4030 0.4236 -0.0340 0.066 Uiso 0.783(4) 1 calc PR A 1
H7C H 0.3754 0.3378 -0.0621 0.066 Uiso 0.783(4) 1 calc PR A 1
C3X C 0.5119(2) 0.29853(12) 0.15716(12) 0.0321(5) Uani 0.217(4) 1 d P A 2
H3X H 0.5926 0.2830 0.1885 0.038 Uiso 0.217(4) 1 calc PR A 2
C4X C 0.5295(2) 0.31990(13) 0.09117(13) 0.0376(5) Uani 0.217(4) 1 d P A 2
C5X C 0.4140(3) 0.34276(13) 0.04426(12) 0.0377(5) Uani 0.217(4) 1 d P A 2
H5X H 0.4270 0.3576 -0.0009 0.045 Uiso 0.217(4) 1 calc PR A 2
C6X C 0.2784(2) 0.34359(12) 0.06468(12) 0.0341(5) Uani 0.217(4) 1 d P A 2
H6X H 0.1983 0.3589 0.0329 0.041 Uiso 0.217(4) 1 calc PR A 2
C7X C 0.6777(8) 0.2999(7) 0.0764(6) 0.0440(8) Uani 0.217(4) 1 d PD A 2
H7X1 H 0.6881 0.3155 0.0295 0.066 Uiso 0.217(4) 1 calc PR A 2
H7X2 H 0.6926 0.2443 0.0813 0.066 Uiso 0.217(4) 1 calc PR A 2
H7X3 H 0.7488 0.3269 0.1089 0.066 Uiso 0.217(4) 1 calc PR A 2
S11 S 0.14774(6) 0.24446(3) 0.36501(3) 0.03004(12) Uani 1 1 d . B .
S12 S -0.11773(6) 0.27605(3) 0.25474(3) 0.03306(13) Uani 1 1 d . . .
C11 C -0.0132(2) 0.27590(12) 0.39092(12) 0.0310(5) Uani 1 1 d . . .
C12 C -0.1316(2) 0.28972(12) 0.34151(12) 0.0309(5) Uani 1 1 d . B .
C13 C -0.2612(2) 0.31346(13) 0.36254(13) 0.0373(5) Uani 0.545(4) 1 d P B 1
H13 H -0.3421 0.3231 0.3292 0.045 Uiso 0.545(4) 1 calc PR B 1
C14 C -0.2718(3) 0.32292(13) 0.43118(14) 0.0415(6) Uani 0.545(4) 1 d PD B 1
C15 C -0.1529(3) 0.30963(14) 0.48065(13) 0.0423(6) Uani 0.545(4) 1 d PD B 1
H15 H -0.1599 0.3168 0.5279 0.051 Uiso 0.545(4) 1 calc PR B 1
C16 C -0.0248(3) 0.28600(13) 0.46033(12) 0.0372(5) Uani 0.545(4) 1 d P B 1
H16 H 0.0558 0.2766 0.4939 0.045 Uiso 0.545(4) 1 calc PR B 1
C17 C -0.4072(5) 0.3492(3) 0.4548(3) 0.0513(10) Uani 0.545(4) 1 d PD B 1
H17A H -0.3935 0.3524 0.5050 0.077 Uiso 0.545(4) 1 calc PR B 1
H17B H -0.4839 0.3125 0.4397 0.077 Uiso 0.545(4) 1 calc PR B 1
H17C H -0.4331 0.4000 0.4354 0.077 Uiso 0.545(4) 1 calc PR B 1
C13X C -0.2612(2) 0.31346(13) 0.36254(13) 0.0373(5) Uani 0.455(4) 1 d P B 2
H13X H -0.3421 0.3231 0.3292 0.045 Uiso 0.455(4) 1 calc PR B 2
C14X C -0.2718(3) 0.32292(13) 0.43118(14) 0.0415(6) Uani 0.455(4) 1 d P B 2
H14X H -0.3601 0.3385 0.4449 0.050 Uiso 0.455(4) 1 calc PR B 2
C15X C -0.1529(3) 0.30963(14) 0.48065(13) 0.0423(6) Uani 0.455(4) 1 d P B 2
C16X C -0.0248(3) 0.28600(13) 0.46033(12) 0.0372(5) Uani 0.455(4) 1 d P B 2
H16X H 0.0558 0.2766 0.4939 0.045 Uiso 0.455(4) 1 calc PR B 2
C17X C -0.1714(7) 0.3171(4) 0.5556(3) 0.0513(10) Uani 0.455(4) 1 d PD B 2
H17D H -0.2689 0.3344 0.5593 0.077 Uiso 0.455(4) 1 calc PR B 2
H17E H -0.1026 0.3546 0.5779 0.077 Uiso 0.455(4) 1 calc PR B 2
H17F H -0.1548 0.2670 0.5782 0.077 Uiso 0.455(4) 1 calc PR B 2
N20 N -0.41981(17) 0.04233(9) 0.24129(8) 0.0199(3) Uani 1 1 d . . .
C21 C -0.4876(2) 0.09604(10) 0.18503(10) 0.0235(4) Uani 1 1 d . . .
H21A H -0.4117 0.1295 0.1710 0.028 Uiso 1 1 calc R . .
H21B H -0.5568 0.1296 0.2043 0.028 Uiso 1 1 calc R . .
C22 C -0.5646(2) 0.05667(11) 0.12136(10) 0.0265(4) Uani 1 1 d . . .
H22A H -0.4943 0.0292 0.0973 0.032 Uiso 1 1 calc R . .
H22B H -0.6332 0.0184 0.1349 0.032 Uiso 1 1 calc R . .
C23 C -0.6444(3) 0.11559(15) 0.07336(12) 0.0478(7) Uani 1 1 d . . .
H23A H -0.5771 0.1565 0.0635 0.057 Uiso 1 1 calc R . .
H23B H -0.7204 0.1397 0.0961 0.057 Uiso 1 1 calc R . .
C24 C -0.7113(3) 0.07887(17) 0.00628(13) 0.0598(9) Uani 1 1 d . . .
H24A H -0.7624 0.1182 -0.0233 0.090 Uiso 1 1 calc R . .
H24B H -0.7787 0.0387 0.0159 0.090 Uiso 1 1 calc R . .
H24C H -0.6360 0.0561 -0.0169 0.090 Uiso 1 1 calc R . .
C25 C -0.5325(2) -0.00810(10) 0.26742(10) 0.0213(4) Uani 1 1 d . . .
H25A H -0.5737 -0.0426 0.2298 0.026 Uiso 1 1 calc R . .
H25B H -0.4848 -0.0408 0.3050 0.026 Uiso 1 1 calc R . .
C26 C -0.6538(2) 0.03507(11) 0.29356(11) 0.0252(4) Uani 1 1 d . . .
H26A H -0.7075 0.0648 0.2556 0.030 Uiso 1 1 calc R . .
H26B H -0.6140 0.0717 0.3297 0.030 Uiso 1 1 calc R . .
C27 C -0.7550(2) -0.02044(12) 0.32260(12) 0.0313(5) Uani 1 1 d . . .
H27A H -0.7892 -0.0591 0.2872 0.038 Uiso 1 1 calc R . .
H27B H -0.7019 -0.0480 0.3622 0.038 Uiso 1 1 calc R . .
C28 C -0.8830(2) 0.01981(12) 0.34543(12) 0.0305(5) Uani 1 1 d . . .
H28A H -0.9449 -0.0182 0.3634 0.046 Uiso 1 1 calc R . .
H28B H -0.9369 0.0465 0.3063 0.046 Uiso 1 1 calc R . .
H28C H -0.8499 0.0572 0.3814 0.046 Uiso 1 1 calc R . .
C29 C -0.3462(2) 0.09299(10) 0.29861(9) 0.0209(4) Uani 1 1 d . . .
H29A H -0.2652 0.1196 0.2817 0.025 Uiso 1 1 calc R . .
H29B H -0.4148 0.1329 0.3091 0.025 Uiso 1 1 calc R . .
C30 C -0.2898(2) 0.05136(11) 0.36467(10) 0.0243(4) Uani 1 1 d . . .
H30A H -0.2296 0.0074 0.3545 0.029 Uiso 1 1 calc R . .
H30B H -0.3709 0.0312 0.3863 0.029 Uiso 1 1 calc R . .
C31 C -0.2016(2) 0.10654(12) 0.41371(11) 0.0299(4) Uani 1 1 d . . .
H31A H -0.2575 0.1540 0.4182 0.036 Uiso 1 1 calc R . .
H31B H -0.1135 0.1209 0.3946 0.036 Uiso 1 1 calc R . .
C32 C -0.1610(3) 0.07059(15) 0.48435(12) 0.0455(6) Uani 1 1 d . . .
H32A H -0.1045 0.1074 0.5146 0.068 Uiso 1 1 calc R . .
H32B H -0.1042 0.0241 0.4802 0.068 Uiso 1 1 calc R . .
H32C H -0.2480 0.0572 0.5037 0.068 Uiso 1 1 calc R . .
C33 C -0.3119(2) -0.01159(10) 0.21509(10) 0.0232(4) Uani 1 1 d . . .
H33A H -0.2636 -0.0414 0.2545 0.028 Uiso 1 1 calc R . .
H33B H -0.3652 -0.0486 0.1830 0.028 Uiso 1 1 calc R . .
C34 C -0.1972(2) 0.02621(11) 0.17891(11) 0.0274(4) Uani 1 1 d . . .
H34A H -0.1480 0.0670 0.2084 0.033 Uiso 1 1 calc R . .
H34B H -0.2417 0.0501 0.1355 0.033 Uiso 1 1 calc R . .
C35 C -0.0892(2) -0.03484(12) 0.16396(11) 0.0305(5) Uani 1 1 d . . .
H35A H -0.0393 -0.0551 0.2079 0.037 Uiso 1 1 calc R . .
H35B H -0.1410 -0.0781 0.1389 0.037 Uiso 1 1 calc R . .
C36 C 0.0210(2) -0.00325(14) 0.12159(13) 0.0394(6) Uani 1 1 d . . .
H36A H 0.0879 -0.0442 0.1133 0.059 Uiso 1 1 calc R . .
H36B H 0.0737 0.0389 0.1466 0.059 Uiso 1 1 calc R . .
H36C H -0.0278 0.0158 0.0776 0.059 Uiso 1 1 calc R . .

loop_
_atom_site_aniso_label
_atom_site_aniso_U_11
_atom_site_aniso_U_22
_atom_site_aniso_U_33
_atom_site_aniso_U_23
_atom_site_aniso_U_13
_atom_site_aniso_U_12
Cr1 0.02428(16) 0.01693(15) 0.03264(18) 0.00272(12) -0.00300(13) 0.00121(12)
O1 0.0344(8) 0.0213(7) 0.0389(9) -0.0006(6) -0.0046(7) -0.0007(6)
S1 0.0264(3) 0.0268(3) 0.0370(3) 0.0090(2) 0.0008(2) 0.0048(2)
S2 0.0245(2) 0.0210(2) 0.0361(3) -0.0020(2) -0.0024(2) 0.00110(19)
C1 0.0293(11) 0.0166(9) 0.0388(12) -0.0011(8) 0.0040(9) -0.0003(8)
C2 0.0287(10) 0.0146(8) 0.0369(12) -0.0052(8) 0.0026(9) -0.0022(8)
C3 0.0264(10) 0.0218(10) 0.0465(13) -0.0112(9) -0.0001(9) -0.0018(8)
C4 0.0319(12) 0.0327(12) 0.0498(15) -0.0146(10) 0.0108(10) -0.0085(9)
C5 0.0396(13) 0.0324(12) 0.0425(13) -0.0078(10) 0.0111(10) -0.0114(10)
C6 0.0359(12) 0.0254(10) 0.0395(13) 0.0010(9) -0.0005(10) -0.0025(9)
C7 0.0395(17) 0.0496(19) 0.0430(18) 0.0012(14) 0.0064(13) -0.0115(14)
C3X 0.0264(10) 0.0218(10) 0.0465(13) -0.0112(9) -0.0001(9) -0.0018(8)
C4X 0.0319(12) 0.0327(12) 0.0498(15) -0.0146(10) 0.0108(10) -0.0085(9)
C5X 0.0396(13) 0.0324(12) 0.0425(13) -0.0078(10) 0.0111(10) -0.0114(10)
C6X 0.0359(12) 0.0254(10) 0.0395(13) 0.0010(9) -0.0005(10) -0.0025(9)
C7X 0.0395(17) 0.0496(19) 0.0430(18) 0.0012(14) 0.0064(13) -0.0115(14)
S11 0.0298(3) 0.0261(3) 0.0323(3) 0.0028(2) -0.0026(2) 0.0035(2)
S12 0.0240(3) 0.0352(3) 0.0387(3) 0.0110(2) -0.0003(2) 0.0022(2)
C11 0.0337(11) 0.0205(9) 0.0388(12) 0.0021(8) 0.0052(9) -0.0022(8)
C12 0.0310(11) 0.0210(10) 0.0408(12) 0.0055(9) 0.0054(9) 0.0001(8)
C13 0.0337(12) 0.0277(11) 0.0508(15) 0.0080(10) 0.0068(10) 0.0019(9)
C14 0.0418(14) 0.0252(11) 0.0603(17) -0.0003(10) 0.0171(12) 0.0035(10)
C15 0.0500(15) 0.0315(12) 0.0467(15) -0.0076(10) 0.0112(12) -0.0014(11)
C16 0.0430(13) 0.0259(11) 0.0419(13) -0.0016(9) 0.0022(10) -0.0015(10)
C17 0.049(2) 0.045(2) 0.063(3) -0.0055(19) 0.0184(19) 0.0039(18)
C13X 0.0337(12) 0.0277(11) 0.0508(15) 0.0080(10) 0.0068(10) 0.0019(9)
C14X 0.0418(14) 0.0252(11) 0.0603(17) -0.0003(10) 0.0171(12) 0.0035(10)
C15X 0.0500(15) 0.0315(12) 0.0467(15) -0.0076(10) 0.0112(12) -0.0014(11)
C16X 0.0430(13) 0.0259(11) 0.0419(13) -0.0016(9) 0.0022(10) -0.0015(10)
C17X 0.049(2) 0.045(2) 0.063(3) -0.0055(19) 0.0184(19) 0.0039(18)
N20 0.0229(8) 0.0141(7) 0.0223(8) 0.0003(6) 0.0016(6) 0.0012(6)
C21 0.0310(10) 0.0162(8) 0.0226(10) 0.0017(7) 0.0011(8) 0.0051(8)
C22 0.0318(11) 0.0231(9) 0.0232(10) -0.0022(7) -0.0007(8) 0.0063(8)
C23 0.0772(19) 0.0359(13) 0.0254(12) -0.0045(9) -0.0104(12) 0.0240(13)
C24 0.084(2) 0.0562(17) 0.0322(14) -0.0086(12) -0.0177(14) 0.0350(16)
C25 0.0228(9) 0.0152(8) 0.0251(10) 0.0009(7) 0.0000(7) -0.0010(7)
C26 0.0238(10) 0.0191(9) 0.0323(11) 0.0015(8) 0.0023(8) 0.0002(8)
C27 0.0295(11) 0.0227(10) 0.0425(13) 0.0043(9) 0.0077(9) -0.0003(8)
C28 0.0269(11) 0.0277(11) 0.0377(12) 0.0051(9) 0.0072(9) -0.0023(8)
C29 0.0240(9) 0.0152(8) 0.0231(10) -0.0026(7) 0.0014(7) -0.0018(7)
C30 0.0249(10) 0.0206(9) 0.0263(10) -0.0002(7) -0.0007(8) 0.0017(7)
C31 0.0256(10) 0.0302(11) 0.0323(11) -0.0060(9) -0.0015(8) -0.0013(8)
C32 0.0484(15) 0.0437(14) 0.0379(14) -0.0031(11) -0.0172(11) 0.0082(12)
C33 0.0273(10) 0.0159(8) 0.0260(10) -0.0025(7) 0.0028(8) 0.0047(7)
C34 0.0254(10) 0.0222(10) 0.0350(11) -0.0043(8) 0.0059(9) -0.0001(8)
C35 0.0278(11) 0.0295(11) 0.0340(12) -0.0090(9) 0.0038(9) 0.0034(9)
C36 0.0295(12) 0.0385(13) 0.0523(15) -0.0178(11) 0.0137(11) -0.0045(10)

loop_
_atom_type_symbol
_atom_type_description
_atom_type_scat_dispersion_real
_atom_type_scat_dispersion_imag
_atom_type_scat_source
C C 0.0033 0.0016 'International Tables Vol C Tables 4.2.6.8 and 6.1.1.4'
H H 0.0000 0.0000 'International Tables Vol C Tables 4.2.6.8 and 6.1.1.4'
N N 0.0061 0.0033 'International Tables Vol C Tables 4.2.6.8 and 6.1.1.4'
O O 0.0106 0.0060 'International Tables Vol C Tables 4.2.6.8 and 6.1.1.4'
S S 0.1246 0.1234 'International Tables Vol C Tables 4.2.6.8 and 6.1.1.4'
Cr Cr 0.3209 0.6236 'International Tables Vol C Tables 4.2.6.8 and 6.1.1.4'

loop_
_geom_angle_atom_site_label_1
_geom_angle_atom_site_label_2
_geom_angle_atom_site_label_3
_geom_angle
O1 Cr1 S1 107.42(6)
O1 Cr1 S12 106.36(6)
S1 Cr1 S12 83.50(2)
O1 Cr1 S11 112.46(6)
S1 Cr1 S11 140.10(2)
S12 Cr1 S11 86.28(2)
O1 Cr1 S2 104.62(6)
S1 Cr1 S2 86.54(2)
S12 Cr1 S2 149.01(2)
S11 Cr1 S2 82.76(2)
C1 S1 Cr1 101.09(7)
C2 S2 Cr1 100.61(7)
C6 C1 C2 119.7(2)
C6 C1 S1 121.06(17)
C2 C1 S1 119.23(17)
C3 C2 C1 119.0(2)
C3 C2 S2 121.54(17)
C1 C2 S2 119.40(16)
C4 C3 C2 120.5(2)
C3 C4 C5 121.2(2)
C4 C5 C6 118.7(2)
C4 C5 C7 121.5(2)
C6 C5 C7 119.8(2)
C5 C6 C1 121.1(2)
C11 S11 Cr1 107.01(8)
C12 S12 Cr1 107.13(8)
C12 C11 C16 119.8(2)
C12 C11 S11 119.47(17)
C16 C11 S11 120.74(18)
C11 C12 C13 119.3(2)
C11 C12 S12 119.78(17)
C13 C12 S12 120.91(18)
C14 C13 C12 120.5(2)
C13 C14 C15 120.2(2)
C13 C14 C17 121.6(3)
C15 C14 C17 118.2(3)
C16 C15 C14 119.7(2)
C15 C16 C11 120.6(2)
C21 N20 C25 110.94(14)
C21 N20 C29 106.71(13)
C25 N20 C29 110.59(14)
C21 N20 C33 111.35(14)
C25 N20 C33 106.87(14)
C29 N20 C33 110.42(14)
N20 C21 C22 115.38(15)
C23 C22 C21 110.34(17)
C22 C23 C24 111.5(2)
C26 C25 N20 115.13(15)
C25 C26 C27 110.79(16)
C28 C27 C26 112.61(17)
C30 C29 N20 115.41(15)
C29 C30 C31 109.77(16)
C30 C31 C32 111.47(18)
C34 C33 N20 116.30(15)
C33 C34 C35 108.99(16)
C36 C35 C34 112.25(19)

loop_
_geom_bond_atom_site_label_1
_geom_bond_atom_site_label_2
_geom_bond_distance
Cr1 O1 1.5796(15)
Cr1 S1 2.2689(6)
Cr1 S12 2.2869(6)
Cr1 S11 2.2878(6)
Cr1 S2 2.2895(6)
S1 C1 1.763(2)
S2 C2 1.758(2)
C1 C6 1.399(3)
C1 C2 1.401(3)
C2 C3 1.399(3)
C3 C4 1.383(3)
C4 C5 1.386(3)
C5 C6 1.392(3)
C5 C7 1.535(4)
S11 C11 1.755(2)
S12 C12 1.748(2)
C11 C12 1.397(3)
C11 C16 1.397(3)
C12 C13 1.406(3)
C13 C14 1.379(4)
C14 C15 1.400(4)
C14 C17 1.490(5)
C15 C16 1.387(3)
N20 C21 1.521(2)
N20 C25 1.521(2)
N20 C29 1.522(2)
N20 C33 1.526(2)
C21 C22 1.522(3)
C22 C23 1.521(3)
C23 C24 1.524(3)
C25 C26 1.517(3)
C26 C27 1.523(3)
C27 C28 1.517(3)
C29 C30 1.519(3)
C30 C31 1.524(3)
C31 C32 1.525(3)
C33 C34 1.524(3)
C34 C35 1.528(3)
C35 C36 1.523(3)
